data_7215384
loop_
_publ_author_name
'Zhu, Xia'
'Wang, Li-Yan'
'Liu, Xun-Gao'
'Wang, Ju'
'Li, Bao-Long'
'Li, Hai-Yan'

_publ_section_title
;
 Structural versatility of seven copper(ii) coordination polymers
 constructed with the long flexible ligand
 1,4-bis(1,2,4-triazol-1-yl)butane
;
_journal_issue 20
_journal_name_full CrystEngComm
_journal_page_first 6090
_journal_paper_doi 10.1039/c1ce05466j
_journal_volume 13
_journal_year 2011
_chemical_formula_moiety 'C10 H18 Cu N6 O6'
_chemical_formula_sum 'C10 H18 Cu N6 O6'
_chemical_formula_weight 381.84
_chemical_name_systematic
;
?
;
_space_group_IT_number 15
_symmetry_cell_setting monoclinic
_symmetry_space_group_name_Hall '-C 2yc'
_symmetry_space_group_name_H-M 'C 1 2/c 1'
_atom_sites_solution_hydrogens geom
_atom_sites_solution_primary direct
_atom_sites_solution_secondary difmap
_audit_creation_method SHELXL-97
_cell_angle_alpha 90.00
_cell_angle_beta 120.686(5)
_cell_angle_gamma 90.00
_cell_formula_units_Z 4
_cell_length_a 21.091(6)
_cell_length_b 8.2252(18)
_cell_length_c 10.579(3)
_cell_measurement_reflns_used 3084
_cell_measurement_temperature 293(2)
_cell_measurement_theta_max 25.3491
_cell_measurement_theta_min 3.1387
_cell_volume 1578.2(7)
_computing_cell_refinement 'CrystalClear (Rigaku Corp., 2000)'
_computing_data_collection 'CrystalClear (Rigaku Corp., 2000)'
_computing_data_reduction 'CrystalClear (Rigaku Corp., 2000)'
_computing_molecular_graphics 'Bruker SHELXTL'
_computing_publication_material 'Bruker SHELXTL'
_computing_structure_refinement 'SHELXL-97 (Sheldrick, 1997)'
_computing_structure_solution 'SHELXS-97 (Sheldrick, 1990)'
_diffrn_ambient_temperature 293(2)
_diffrn_measured_fraction_theta_full 0.998
_diffrn_measured_fraction_theta_max 0.998
_diffrn_measurement_device_type 'Rigaku Mercury CCD'
_diffrn_measurement_method \w
_diffrn_radiation_monochromator graphite
_diffrn_radiation_source 'fine-focus sealed tube'
_diffrn_radiation_type MoK\a
_diffrn_radiation_wavelength 0.71070
_diffrn_reflns_av_R_equivalents 0.0258
_diffrn_reflns_av_sigmaI/netI 0.0195
_diffrn_reflns_limit_h_max 25
_diffrn_reflns_limit_h_min -25
_diffrn_reflns_limit_k_max 9
_diffrn_reflns_limit_k_min -9
_diffrn_reflns_limit_l_max 12
_diffrn_reflns_limit_l_min -12
_diffrn_reflns_number 7373
_diffrn_reflns_theta_full 25.34
_diffrn_reflns_theta_max 25.34
_diffrn_reflns_theta_min 3.14
_diffrn_standards_decay_% 0
_diffrn_standards_interval_count 0
_diffrn_standards_interval_time 0
_diffrn_standards_number 0
_exptl_absorpt_coefficient_mu 1.424
_exptl_absorpt_correction_T_max 0.7447
_exptl_absorpt_correction_T_min 0.5730
_exptl_absorpt_correction_type multi-scan
_exptl_absorpt_process_details 'Jacobson, R. (1998) Private communication'
_exptl_crystal_colour Green
_exptl_crystal_density_diffrn 1.607
_exptl_crystal_density_method 'not measured'
_exptl_crystal_description Block
_exptl_crystal_F_000 788
_exptl_crystal_size_max 0.44
_exptl_crystal_size_mid 0.38
_exptl_crystal_size_min 0.22
_refine_diff_density_max 0.337
_refine_diff_density_min -0.351
_refine_diff_density_rms 0.052
_refine_ls_extinction_method none
_refine_ls_goodness_of_fit_ref 1.062
_refine_ls_hydrogen_treatment mixed
_refine_ls_matrix_type full
_refine_ls_number_parameters 114
_refine_ls_number_reflns 1448
_refine_ls_number_restraints 0
_refine_ls_restrained_S_all 1.062
_refine_ls_R_factor_all 0.0341
_refine_ls_R_factor_gt 0.0314
_refine_ls_shift/su_max 0.000
_refine_ls_shift/su_mean 0.000
_refine_ls_structure_factor_coef Fsqd
_refine_ls_weighting_details 'calc w=1/[\s^2^(Fo^2^)+(0.0458P)^2^+1.3249P] where P=(Fo^2^+2Fc^2^)/3'
_refine_ls_weighting_scheme calc
_refine_ls_wR_factor_gt 0.0791
_refine_ls_wR_factor_ref 0.0815
_reflns_number_gt 1365
_reflns_number_total 1448
_reflns_threshold_expression >2sigma(I)
_cod_data_source_file c1ce05466j.txt
_cod_data_source_block Cu_btb_HCOO
_cod_depositor_comments
;
The following automatic conversions were performed:

'_symmetry_cell_setting' value 'Monoclinic' changed to 'monoclinic'
according to
/usr/data/users/saulius/automatic-downloads/retrospective/RSC/lib/dictionaries/cif_core.dic
dictionary named 'cif_core.dic' version 2.4.2 from
2011-04-26.

'_exptl_absorpt_correction_type' value 'Multi-scan'
changed to 'multi-scan' according to
/usr/data/users/saulius/automatic-downloads/retrospective/RSC/lib/dictionaries/cif_core.dic
dictionary named 'cif_core.dic' version 2.4.2 from 2011-04-26.

Automatic conversion script
Id: cif_fix_values 2281 2013-09-26 08:29:07Z andrius 
;
_cod_original_cell_volume 1578.3(7)
_cod_original_sg_symbol_H-M C2/c
_cod_database_code 7215384

loop_
_symmetry_equiv_pos_as_xyz
'x, y, z'
'-x, y, -z+1/2'
'x+1/2, y+1/2, z'
'-x+1/2, y+1/2, -z+1/2'
'-x, -y, -z'
'x, -y, z-1/2'
'-x+1/2, -y+1/2, -z'
'x+1/2, -y+1/2, z-1/2'

loop_
_atom_site_label
_atom_site_type_symbol
_atom_site_fract_x
_atom_site_fract_y
_atom_site_fract_z
_atom_site_U_iso_or_equiv
_atom_site_adp_type
_atom_site_occupancy
_atom_site_symmetry_multiplicity
_atom_site_calc_flag
_atom_site_refinement_flags
Cu1 Cu 0.5000 0.29578(5) 0.7500 0.03240(17) Uani 1 2 d S
O1 O 0.5000 0.5817(4) 0.7500 0.0611(8) Uani 1 2 d S
O2 O 0.5000 0.0111(4) 0.7500 0.0764(11) Uani 1 2 d S
O3 O 0.55746(10) 0.3067(2) 0.97161(19) 0.0426(4) Uani 1 1 d .
O4 O 0.58218(12) 0.2029(3) 1.1853(2) 0.0601(6) Uani 1 1 d .
N1 N 0.32955(11) 0.3358(3) 0.8293(2) 0.0404(5) Uani 1 1 d .
N2 N 0.28990(12) 0.2715(4) 0.6928(3) 0.0568(7) Uani 1 1 d .
N3 N 0.40798(10) 0.2985(2) 0.7580(2) 0.0344(4) Uani 1 1 d .
C1 C 0.26860(14) 0.2270(3) 0.9572(3) 0.0432(6) Uani 1 1 d .
H1A H 0.3103 0.1566 1.0168 0.052 Uiso 1 1 calc R
H1B H 0.2341 0.1676 0.8694 0.052 Uiso 1 1 calc R
C2 C 0.29478(15) 0.3769(3) 0.9143(3) 0.0491(6) Uani 1 1 d .
H2A H 0.2531 0.4482 0.8565 0.059 Uiso 1 1 calc R
H2B H 0.3298 0.4351 1.0024 0.059 Uiso 1 1 calc R
C3 C 0.33945(14) 0.2511(4) 0.6552(3) 0.0490(6) Uani 1 1 d .
H3A H 0.3284 0.2076 0.5651 0.059 Uiso 1 1 calc R
C4 C 0.39870(13) 0.3520(3) 0.8657(3) 0.0394(6) Uani 1 1 d .
H4A H 0.4358 0.3947 0.9542 0.047 Uiso 1 1 calc R
C5 C 0.57363(17) 0.1954(3) 1.0613(3) 0.0526(7) Uani 1 1 d .
H5A H 0.5802 0.0934 1.0316 0.063 Uiso 1 1 calc R
H1W H 0.5286(17) 0.638(4) 0.733(4) 0.066(10) Uiso 1 1 d .
H2W H 0.5292(19) -0.039(5) 0.740(4) 0.085(13) Uiso 1 1 d .

loop_
_atom_site_aniso_label
_atom_site_aniso_U_11
_atom_site_aniso_U_22
_atom_site_aniso_U_33
_atom_site_aniso_U_23
_atom_site_aniso_U_13
_atom_site_aniso_U_12
Cu1 0.0311(2) 0.0425(3) 0.0320(2) 0.000 0.02221(19) 0.000
O1 0.076(2) 0.0450(17) 0.083(2) 0.000 0.0562(19) 0.000
O2 0.120(3) 0.0476(18) 0.116(3) 0.000 0.100(3) 0.000
O3 0.0437(10) 0.0529(11) 0.0378(9) 0.0006(8) 0.0256(8) -0.0019(7)
O4 0.0662(14) 0.0772(15) 0.0462(12) 0.0100(9) 0.0354(11) 0.0065(10)
N1 0.0389(11) 0.0547(12) 0.0415(12) -0.0088(9) 0.0307(10) -0.0067(9)
N2 0.0339(12) 0.102(2) 0.0421(13) -0.0188(12) 0.0248(10) -0.0161(12)
N3 0.0324(10) 0.0425(12) 0.0353(10) -0.0070(8) 0.0224(9) -0.0063(8)
C1 0.0403(13) 0.0611(16) 0.0423(14) -0.0041(12) 0.0313(12) 0.0008(11)
C2 0.0538(15) 0.0599(16) 0.0574(16) -0.0102(13) 0.0456(14) -0.0040(13)
C3 0.0378(14) 0.0806(18) 0.0362(14) -0.0170(13) 0.0242(12) -0.0147(13)
C4 0.0377(13) 0.0503(14) 0.0402(13) -0.0128(11) 0.0271(11) -0.0110(11)
C5 0.0663(19) 0.0591(18) 0.0467(16) 0.0043(13) 0.0393(15) 0.0085(13)

loop_
_atom_type_symbol
_atom_type_description
_atom_type_scat_dispersion_real
_atom_type_scat_dispersion_imag
_atom_type_scat_source
C C 0.0033 0.0016 'International Tables Vol C Tables 4.2.6.8 and 6.1.1.4'
H H 0.0000 0.0000 'International Tables Vol C Tables 4.2.6.8 and 6.1.1.4'
N N 0.0061 0.0033 'International Tables Vol C Tables 4.2.6.8 and 6.1.1.4'
O O 0.0106 0.0060 'International Tables Vol C Tables 4.2.6.8 and 6.1.1.4'
Cu Cu 0.3201 1.2651 'International Tables Vol C Tables 4.2.6.8 and 6.1.1.4'

loop_
_geom_angle_atom_site_label_1
_geom_angle_atom_site_label_2
_geom_angle_atom_site_label_3
_geom_angle
_geom_angle_site_symmetry_1
_geom_angle_site_symmetry_3
N3 Cu1 N3 178.70(11) . 2_656
N3 Cu1 O3 88.31(8) . .
N3 Cu1 O3 91.63(8) 2_656 .
N3 Cu1 O3 91.63(8) . 2_656
N3 Cu1 O3 88.31(8) 2_656 2_656
O3 Cu1 O3 174.88(10) . 2_656
N3 Cu1 O2 90.65(5) . .
N3 Cu1 O2 90.65(5) 2_656 .
O3 Cu1 O2 92.56(5) . .
O3 Cu1 O2 92.56(5) 2_656 .
N3 Cu1 O1 89.35(5) . .
N3 Cu1 O1 89.35(5) 2_656 .
O3 Cu1 O1 87.44(5) . .
O3 Cu1 O1 87.44(5) 2_656 .
O2 Cu1 O1 180.000(1) . .
Cu1 O1 H1W 123(2) . .
Cu1 O2 H2W 122(3) . .
C5 O3 Cu1 128.77(18) . .
C4 N1 N2 109.95(19) . .
C4 N1 C2 129.0(2) . .
N2 N1 C2 121.1(2) . .
C3 N2 N1 102.8(2) . .
C4 N3 C3 102.8(2) . .
C4 N3 Cu1 128.07(16) . .
C3 N3 Cu1 129.12(17) . .
C2 C1 C1 110.8(3) . 7_557
C2 C1 H1A 109.5 . .
C1 C1 H1A 109.5 7_557 .
C2 C1 H1B 109.5 . .
C1 C1 H1B 109.5 7_557 .
H1A C1 H1B 108.1 . .
N1 C2 C1 111.8(2) . .
N1 C2 H2A 109.3 . .
C1 C2 H2A 109.3 . .
N1 C2 H2B 109.3 . .
C1 C2 H2B 109.3 . .
H2A C2 H2B 107.9 . .
N2 C3 N3 114.4(2) . .
N2 C3 H3A 122.8 . .
N3 C3 H3A 122.8 . .
N1 C4 N3 110.1(2) . .
N1 C4 H4A 124.9 . .
N3 C4 H4A 124.9 . .
O4 C5 O3 127.9(3) . .
O4 C5 H5A 116.1 . .
O3 C5 H5A 116.1 . .

loop_
_geom_bond_atom_site_label_1
_geom_bond_atom_site_label_2
_geom_bond_distance
_geom_bond_site_symmetry_2
Cu1 N3 1.9854(19) .
Cu1 N3 1.9854(19) 2_656
Cu1 O3 2.0182(18) .
Cu1 O3 2.0182(18) 2_656
Cu1 O2 2.341(3) .
Cu1 O1 2.352(3) .
O1 H1W 0.85(3) .
O2 H2W 0.79(3) .
O3 C5 1.235(3) .
O4 C5 1.231(3) .
N1 C4 1.312(3) .
N1 N2 1.354(3) .
N1 C2 1.460(3) .
N2 C3 1.305(3) .
N3 C4 1.326(3) .
N3 C3 1.349(3) .
C1 C2 1.512(4) .
C1 C1 1.518(4) 7_557
C1 H1A 0.9700 .
C1 H1B 0.9700 .
C2 H2A 0.9700 .
C2 H2B 0.9700 .
C3 H3A 0.9300 .
C4 H4A 0.9300 .
C5 H5A 0.9300 .

loop_
_geom_torsion_atom_site_label_1
_geom_torsion_atom_site_label_2
_geom_torsion_atom_site_label_3
_geom_torsion_atom_site_label_4
_geom_torsion
_geom_torsion_site_symmetry_1
N3 Cu1 O3 C5 81.7(2) .
N3 Cu1 O3 C5 -99.7(2) 2_656
O2 Cu1 O3 C5 -8.9(2) .
O1 Cu1 O3 C5 171.1(2) .
C4 N1 N2 C3 0.6(3) .
C2 N1 N2 C3 -179.5(3) .
O3 Cu1 N3 C4 21.8(2) .
O3 Cu1 N3 C4 -153.1(2) 2_656
O2 Cu1 N3 C4 114.3(2) .
O1 Cu1 N3 C4 -65.7(2) .
O3 Cu1 N3 C3 -160.1(2) .
O3 Cu1 N3 C3 25.0(2) 2_656
O2 Cu1 N3 C3 -67.6(2) .
O1 Cu1 N3 C3 112.4(2) .
C4 N1 C2 C1 -113.1(3) .
N2 N1 C2 C1 67.0(3) .
C1 C1 C2 N1 -178.9(3) 7_557
N1 N2 C3 N3 -0.2(4) .
C4 N3 C3 N2 -0.2(3) .
Cu1 N3 C3 N2 -178.6(2) .
N2 N1 C4 N3 -0.7(3) .
C2 N1 C4 N3 179.3(2) .
C3 N3 C4 N1 0.5(3) .
Cu1 N3 C4 N1 179.01(16) .
Cu1 O3 C5 O4 -149.5(3) .
